data_4101519
loop_
_publ_author_name
'Roger, Mathieu'
'Barros, No\'emi'
'Arliguie, Th\'er\`ese'
'Thu\'ery, Pierre'
'Maron, Laurent'
'Ephritikhine, Michel'

_publ_section_title
;
 U(SMes*)n, (n = 3, 4) and Ln(SMes*)3 (Ln = La, Ce, Pr, Nd):
 lanthanide(III)/actinide(III) differentiation in agostic interactions
 and an unprecedented eta3 ligation mode of the arylthiolate ligand,
 from X-ray diffraction and DFT analysis.
;
_journal_issue 27
_journal_name_full 'Journal of the American Chemical Society'
_journal_page_first 8790
_journal_page_last 8802
_journal_paper_doi 10.1021/ja0584830
_journal_volume 128
_journal_year 2006
_chemical_formula_sum 'C54 H87 La S3'
_chemical_formula_weight 971.33
_space_group_IT_number 14
_symmetry_cell_setting monoclinic
_symmetry_space_group_name_Hall '-P 2yn'
_symmetry_space_group_name_H-M 'P 1 21/n 1'
_atom_sites_solution_hydrogens geom
_atom_sites_solution_primary direct
_atom_sites_solution_secondary difmap
_audit_creation_method SHELXL-97
_cell_angle_alpha 90.00
_cell_angle_beta 99.949(3)
_cell_angle_gamma 90.00
_cell_formula_units_Z 4
_cell_length_a 10.1325(4)
_cell_length_b 37.693(4)
_cell_length_c 14.3913(8)
_cell_measurement_reflns_used 9114
_cell_measurement_temperature 150(2)
_cell_measurement_theta_max 25.68
_cell_measurement_theta_min 2.92
_cell_volume 5413.7(7)
_computing_cell_refinement 'DENZO-SMN (Otwinowski & Minor, 1997)'
_computing_data_collection 'Kappa-CCD software (Nonius B.V., 1998)'
_computing_data_reduction 'DENZO-SMN (Otwinowski & Minor, 1997)'
_computing_molecular_graphics 'SHELXTL (Sheldrick, 1999)'
_computing_publication_material 'SHELXTL (Sheldrick, 1999)'
_computing_structure_refinement 'SHELXL-97 (Sheldrick, 1997)'
_computing_structure_solution 'SHELXS-97 (Sheldrick, 1997)'
_diffrn_ambient_temperature 150(2)
_diffrn_measured_fraction_theta_full 0.886
_diffrn_measured_fraction_theta_max 0.886
_diffrn_measurement_device_type 'Nonius Kappa-CCD'
_diffrn_measurement_method '\f and \w scans'
_diffrn_radiation_monochromator graphite
_diffrn_radiation_source 'fine-focus sealed tube'
_diffrn_radiation_type MoK\a
_diffrn_radiation_wavelength 0.71073
_diffrn_reflns_av_R_equivalents 0.0523
_diffrn_reflns_av_sigmaI/netI 0.0377
_diffrn_reflns_limit_h_max 12
_diffrn_reflns_limit_h_min 0
_diffrn_reflns_limit_k_max 45
_diffrn_reflns_limit_k_min 0
_diffrn_reflns_limit_l_max 16
_diffrn_reflns_limit_l_min -17
_diffrn_reflns_number 39216
_diffrn_reflns_theta_full 25.68
_diffrn_reflns_theta_max 25.68
_diffrn_reflns_theta_min 2.92
_diffrn_standards_decay_% 0
_diffrn_standards_interval_time 0
_exptl_absorpt_coefficient_mu 0.936
_exptl_absorpt_correction_T_max 0.919
_exptl_absorpt_correction_T_min 0.706
_exptl_absorpt_correction_type refdelf
_exptl_absorpt_process_details 'program DELABS from PLATON (Spek, 2000)'
_exptl_crystal_colour colourless
_exptl_crystal_density_diffrn 1.192
_exptl_crystal_density_meas ?
_exptl_crystal_description platelet
_exptl_crystal_F_000 2064
_exptl_crystal_size_max 0.25
_exptl_crystal_size_mid 0.18
_exptl_crystal_size_min 0.09
_refine_diff_density_max 2.541
_refine_diff_density_min -1.071
_refine_diff_density_rms 0.123
_refine_ls_extinction_method none
_refine_ls_goodness_of_fit_ref 1.004
_refine_ls_hydrogen_treatment constr
_refine_ls_matrix_type full
_refine_ls_number_parameters 546
_refine_ls_number_reflns 9114
_refine_ls_number_restraints 91
_refine_ls_restrained_S_all 1.000
_refine_ls_R_factor_all 0.0853
_refine_ls_R_factor_gt 0.0729
_refine_ls_shift/su_max 0.002
_refine_ls_shift/su_mean 0.000
_refine_ls_structure_factor_coef Fsqd
_refine_ls_weighting_details 'calc w=1/[\s^2^(Fo^2^)+(0.0774P)^2^+42.5631P] where P=(Fo^2^+2Fc^2^)/3'
_refine_ls_weighting_scheme calc
_refine_ls_wR_factor_gt 0.1700
_refine_ls_wR_factor_ref 0.1802
_reflns_number_gt 7785
_reflns_number_total 9114
_reflns_threshold_expression >2sigma(I)
_cod_data_source_file ja0584830si20060516_095726.cif
_cod_data_source_block 6
_cod_original_sg_symbol_H-M 'P 21/n'
_cod_database_code 4101519

loop_
_symmetry_equiv_pos_as_xyz
'x, y, z'
'-x+1/2, y+1/2, -z+1/2'
'-x, -y, -z'
'x-1/2, -y-1/2, z-1/2'

loop_
_atom_site_label
_atom_site_type_symbol
_atom_site_fract_x
_atom_site_fract_y
_atom_site_fract_z
_atom_site_U_iso_or_equiv
_atom_site_adp_type
_atom_site_occupancy
_atom_site_symmetry_multiplicity
_atom_site_calc_flag
_atom_site_refinement_flags
La La 0.70082(3) 0.863292(10) 0.78132(2) 0.02739(13) Uani 1 1 d .
S1 S 0.6970(2) 0.81171(6) 0.91512(15) 0.0641(7) Uani 1 1 d .
S2 S 0.63629(15) 0.84867(4) 0.59097(10) 0.0295(3) Uani 1 1 d .
S3 S 0.8206(2) 0.92860(6) 0.82026(15) 0.0554(6) Uani 1 1 d .
C1 C 0.8020(6) 0.84335(17) 0.9848(4) 0.0280(12) Uani 1 1 d .
C2 C 0.9277(6) 0.8517(2) 0.9612(4) 0.0333(15) Uani 1 1 d .
C3 C 0.9923(7) 0.8825(2) 0.9990(5) 0.050(2) Uani 1 1 d .
H3 H 1.0720 0.8893 0.9803 0.060 Uiso 1 1 calc R
C4 C 0.9400(10) 0.9035(2) 1.0645(6) 0.060(3) Uani 1 1 d .
C5 C 0.8270(9) 0.8911(2) 1.0946(5) 0.052(2) Uani 1 1 d .
H5 H 0.7959 0.9035 1.1423 0.063 Uiso 1 1 calc R
C6 C 0.7583(7) 0.8621(2) 1.0596(5) 0.0387(16) Uani 1 1 d .
C7 C 1.0081(9) 0.8259(4) 0.9073(5) 0.082(4) Uani 1 1 d .
C8 C 0.9571(12) 0.8236(4) 0.7991(8) 0.088(3) Uani 1 1 d U
H8A H 0.8697 0.8140 0.7943 0.132 Uiso 1 1 d R
H8B H 0.9505 0.8471 0.7740 0.132 Uiso 1 1 d R
H8C H 1.0035 0.8069 0.7694 0.132 Uiso 1 1 d R
C9 C 1.0245(12) 0.7917(4) 0.9515(8) 0.087(3) Uani 1 1 d U
H9A H 1.0543 0.7750 0.9092 0.130 Uiso 1 1 calc R
H9B H 0.9404 0.7839 0.9665 0.130 Uiso 1 1 calc R
H9C H 1.0897 0.7932 1.0083 0.130 Uiso 1 1 calc R
C10 C 1.1562(12) 0.8412(4) 0.9122(9) 0.096(4) Uani 1 1 d U
H10A H 1.2069 0.8255 0.8793 0.145 Uiso 1 1 calc R
H10B H 1.1990 0.8431 0.9770 0.145 Uiso 1 1 calc R
H10C H 1.1517 0.8642 0.8834 0.145 Uiso 1 1 calc R
C11 C 0.9986(12) 0.9392(4) 1.1126(9) 0.091(3) Uani 1 1 d DU
C12 C 0.8985(14) 0.9693(4) 1.0926(10) 0.110(4) Uani 1 1 d U
H12A H 0.9267 0.9886 1.1346 0.165 Uiso 1 1 calc R
H12B H 0.8119 0.9612 1.1021 0.165 Uiso 1 1 calc R
H12C H 0.8933 0.9770 1.0286 0.165 Uiso 1 1 calc R
C13 C 1.0471(18) 0.9327(5) 1.2168(12) 0.147(6) Uani 1 1 d U
H13A H 1.0790 0.9546 1.2468 0.220 Uiso 1 1 calc R
H13B H 1.1186 0.9157 1.2247 0.220 Uiso 1 1 calc R
H13C H 0.9745 0.9238 1.2450 0.220 Uiso 1 1 calc R
C14 C 1.1201(16) 0.9462(6) 1.0674(13) 0.166(8) Uani 1 1 d DU
H14A H 1.0960 0.9439 1.0002 0.249 Uiso 1 1 calc R
H14B H 1.1892 0.9294 1.0906 0.249 Uiso 1 1 calc R
H14C H 1.1522 0.9698 1.0827 0.249 Uiso 1 1 calc R
C15 C 0.6430(9) 0.8472(3) 1.1086(7) 0.071(3) Uani 1 1 d .
C16 C 0.5016(12) 0.8472(4) 1.0404(8) 0.091(3) Uani 1 1 d U
H16A H 0.4751 0.8712 1.0243 0.136 Uiso 1 1 calc R
H16B H 0.4360 0.8362 1.0718 0.136 Uiso 1 1 calc R
H16C H 0.5083 0.8342 0.9840 0.136 Uiso 1 1 calc R
C17 C 0.6294(15) 0.8669(4) 1.1960(10) 0.116(5) Uani 1 1 d U
H17A H 0.7165 0.8739 1.2283 0.173 Uiso 1 1 calc R
H17B H 0.5877 0.8519 1.2364 0.173 Uiso 1 1 calc R
H17C H 0.5752 0.8876 1.1798 0.173 Uiso 1 1 calc R
C18 C 0.6788(10) 0.8089(3) 1.1404(7) 0.069(2) Uani 1 1 d U
H18A H 0.6795 0.7942 1.0860 0.103 Uiso 1 1 calc R
H18B H 0.6134 0.8001 1.1756 0.103 Uiso 1 1 calc R
H18C H 0.7658 0.8086 1.1794 0.103 Uiso 1 1 calc R
C19 C 0.6406(5) 0.80325(16) 0.6257(4) 0.0234(11) Uani 1 1 d .
C20 C 0.7428(5) 0.77973(17) 0.6026(4) 0.0233(12) Uani 1 1 d .
C21 C 0.7611(5) 0.74765(18) 0.6498(4) 0.0276(13) Uani 1 1 d .
H21 H 0.8278 0.7326 0.6361 0.033 Uiso 1 1 calc R
C22 C 0.6855(6) 0.73656(17) 0.7165(4) 0.0266(12) Uani 1 1 d .
C23 C 0.5760(5) 0.75726(17) 0.7269(4) 0.0252(12) Uani 1 1 d .
H23 H 0.5189 0.7492 0.7665 0.030 Uiso 1 1 calc R
C24 C 0.5475(5) 0.78975(16) 0.6803(4) 0.0229(11) Uani 1 1 d .
C25 C 0.8263(5) 0.78782(17) 0.5231(4) 0.0257(12) Uani 1 1 d .
C26 C 0.9066(7) 0.7548(2) 0.5029(5) 0.0374(15) Uani 1 1 d .
H26A H 0.8471 0.7349 0.4900 0.056 Uiso 1 1 calc R
H26B H 0.9738 0.7497 0.5569 0.056 Uiso 1 1 calc R
H26C H 0.9488 0.7593 0.4493 0.056 Uiso 1 1 calc R
C27 C 0.7326(6) 0.7972(2) 0.4303(4) 0.0338(14) Uani 1 1 d .
H27A H 0.7851 0.8020 0.3822 0.051 Uiso 1 1 calc R
H27B H 0.6810 0.8179 0.4397 0.051 Uiso 1 1 calc R
H27C H 0.6734 0.7777 0.4112 0.051 Uiso 1 1 calc R
C28 C 0.9275(6) 0.8177(2) 0.5496(4) 0.0394(17) Uani 1 1 d .
H28A H 0.9758 0.8216 0.4988 0.059 Uiso 1 1 calc R
H28B H 0.9891 0.8112 0.6054 0.059 Uiso 1 1 calc R
H28C H 0.8811 0.8390 0.5614 0.059 Uiso 1 1 calc R
C29 C 0.7186(6) 0.70132(18) 0.7688(4) 0.0291(13) Uani 1 1 d .
C30 C 0.8656(6) 0.7017(2) 0.8191(5) 0.0438(18) Uani 1 1 d .
H30A H 0.8786 0.7206 0.8643 0.066 Uiso 1 1 calc R
H30B H 0.9233 0.7052 0.7734 0.066 Uiso 1 1 calc R
H30C H 0.8867 0.6795 0.8508 0.066 Uiso 1 1 calc R
C31 C 0.6308(7) 0.6947(2) 0.8436(4) 0.0388(16) Uani 1 1 d .
H31A H 0.6436 0.7135 0.8891 0.058 Uiso 1 1 calc R
H31B H 0.6554 0.6725 0.8746 0.058 Uiso 1 1 calc R
H31C H 0.5384 0.6939 0.8140 0.058 Uiso 1 1 calc R
C32 C 0.6967(9) 0.6703(2) 0.6989(5) 0.0464(18) Uani 1 1 d .
H32A H 0.7154 0.6483 0.7325 0.070 Uiso 1 1 calc R
H32B H 0.7557 0.6727 0.6537 0.070 Uiso 1 1 calc R
H32C H 0.6055 0.6703 0.6667 0.070 Uiso 1 1 calc R
C33 C 0.4050(5) 0.80627(18) 0.6792(4) 0.0267(13) Uani 1 1 d .
C34 C 0.4041(6) 0.84250(18) 0.7274(4) 0.0309(13) Uani 1 1 d .
H34A H 0.4677 0.8406 0.7858 0.046 Uiso 1 1 d R
H34B H 0.4351 0.8601 0.6901 0.046 Uiso 1 1 d R
H34C H 0.3141 0.8491 0.7322 0.046 Uiso 1 1 d R
C35 C 0.3183(6) 0.78148(19) 0.7291(5) 0.0337(14) Uani 1 1 d .
H35A H 0.2299 0.7912 0.7242 0.051 Uiso 1 1 calc R
H35B H 0.3580 0.7792 0.7944 0.051 Uiso 1 1 calc R
H35C H 0.3131 0.7585 0.6997 0.051 Uiso 1 1 calc R
C36 C 0.3349(6) 0.8092(2) 0.5763(4) 0.0349(15) Uani 1 1 d .
H36A H 0.2465 0.8187 0.5741 0.052 Uiso 1 1 calc R
H36B H 0.3288 0.7861 0.5478 0.052 Uiso 1 1 calc R
H36C H 0.3855 0.8246 0.5426 0.052 Uiso 1 1 calc R
C37 C 0.7039(8) 0.9380(2) 0.7152(5) 0.0451(18) Uani 1 1 d .
C38 C 0.7515(7) 0.9384(2) 0.6279(6) 0.0483(19) Uani 1 1 d .
C39 C 0.6557(7) 0.9360(2) 0.5461(5) 0.0442(17) Uani 1 1 d .
H39 H 0.6858 0.9349 0.4887 0.053 Uiso 1 1 calc R
C40 C 0.5179(7) 0.93524(19) 0.5444(4) 0.0360(15) Uani 1 1 d .
C41 C 0.4742(6) 0.93888(18) 0.6302(4) 0.0330(14) Uani 1 1 d .
H41 H 0.3826 0.9396 0.6306 0.040 Uiso 1 1 calc R
C42 C 0.5628(7) 0.94144(19) 0.7158(5) 0.0386(15) Uani 1 1 d .
C43 C 0.8994(9) 0.9435(3) 0.6151(8) 0.069(3) Uani 1 1 d .
C44 C 0.9897(11) 0.9129(4) 0.6467(8) 0.085(3) Uani 1 1 d U
H44A H 0.9827 0.9068 0.7104 0.127 Uiso 1 1 calc R
H44B H 1.0805 0.9193 0.6436 0.127 Uiso 1 1 calc R
H44C H 0.9639 0.8929 0.6063 0.127 Uiso 1 1 calc R
C45 C 0.9539(9) 0.9780(3) 0.6683(7) 0.070(3) Uani 1 1 d .
H45A H 0.8999 0.9978 0.6431 0.106 Uiso 1 1 calc R
H45B H 1.0449 0.9818 0.6603 0.106 Uiso 1 1 calc R
H45C H 0.9504 0.9755 0.7342 0.106 Uiso 1 1 calc R
C46 C 0.9107(12) 0.9504(4) 0.5081(8) 0.090(3) Uani 1 1 d U
H46A H 0.8634 0.9322 0.4694 0.135 Uiso 1 1 calc R
H46B H 1.0033 0.9502 0.5013 0.135 Uiso 1 1 calc R
H46C H 0.8724 0.9731 0.4888 0.135 Uiso 1 1 calc R
C47 C 0.4177(7) 0.9317(2) 0.4518(5) 0.0437(17) Uani 1 1 d .
C48 C 0.3078(12) 0.9086(4) 0.4633(9) 0.095(4) Uani 1 1 d U
H48A H 0.3426 0.8863 0.4888 0.142 Uiso 1 1 calc R
H48B H 0.2519 0.9048 0.4032 0.142 Uiso 1 1 calc R
H48C H 0.2561 0.9194 0.5056 0.142 Uiso 1 1 calc R
C49 C 0.4818(16) 0.9153(5) 0.3740(11) 0.124(5) Uani 1 1 d U
H49A H 0.5572 0.9294 0.3644 0.186 Uiso 1 1 calc R
H49B H 0.4174 0.9145 0.3166 0.186 Uiso 1 1 calc R
H49C H 0.5113 0.8917 0.3918 0.186 Uiso 1 1 calc R
C50 C 0.3626(17) 0.9678(5) 0.4204(12) 0.135(6) Uani 1 1 d U
H50A H 0.3228 0.9784 0.4697 0.203 Uiso 1 1 calc R
H50B H 0.2961 0.9654 0.3646 0.203 Uiso 1 1 calc R
H50C H 0.4340 0.9827 0.4072 0.203 Uiso 1 1 calc R
C51 C 0.5069(9) 0.9512(2) 0.8058(5) 0.051(2) Uani 1 1 d .
C52 C 0.5200(11) 0.9210(3) 0.8806(6) 0.064(2) Uani 1 1 d .
H52A H 0.6131 0.9154 0.8995 0.096 Uiso 1 1 d R
H52B H 0.4842 0.9289 0.9348 0.096 Uiso 1 1 d R
H52C H 0.4726 0.9002 0.8546 0.096 Uiso 1 1 d R
C53 C 0.5763(10) 0.9846(2) 0.8511(6) 0.064(2) Uani 1 1 d .
H53A H 0.5407 0.9904 0.9068 0.095 Uiso 1 1 calc R
H53B H 0.5609 1.0039 0.8072 0.095 Uiso 1 1 calc R
H53C H 0.6708 0.9803 0.8677 0.095 Uiso 1 1 calc R
C54 C 0.3585(10) 0.9604(3) 0.7819(7) 0.073(3) Uani 1 1 d .
H54A H 0.3087 0.9398 0.7576 0.110 Uiso 1 1 calc R
H54B H 0.3455 0.9789 0.7351 0.110 Uiso 1 1 calc R
H54C H 0.3276 0.9684 0.8377 0.110 Uiso 1 1 calc R

loop_
_atom_site_aniso_label
_atom_site_aniso_U_11
_atom_site_aniso_U_22
_atom_site_aniso_U_33
_atom_site_aniso_U_23
_atom_site_aniso_U_13
_atom_site_aniso_U_12
La 0.0255(2) 0.0274(2) 0.0286(2) -0.00129(14) 0.00262(13) -0.00063(13)
S1 0.0831(15) 0.0372(12) 0.0535(12) 0.0184(9) -0.0395(11) -0.0293(10)
S2 0.0340(8) 0.0282(8) 0.0276(8) 0.0002(6) 0.0094(6) -0.0028(6)
S3 0.0616(12) 0.0377(11) 0.0543(12) 0.0067(8) -0.0251(9) -0.0101(9)
C1 0.034(3) 0.021(3) 0.027(3) 0.004(2) 0.001(2) 0.004(2)
C2 0.028(3) 0.059(5) 0.011(3) 0.002(3) -0.003(2) 0.005(3)
C3 0.028(3) 0.073(6) 0.043(4) 0.036(4) -0.014(3) -0.018(3)
C4 0.090(6) 0.034(5) 0.039(4) 0.005(3) -0.034(4) -0.004(4)
C5 0.093(6) 0.038(5) 0.024(3) -0.007(3) 0.004(4) 0.024(4)
C6 0.046(4) 0.040(4) 0.032(3) 0.006(3) 0.011(3) 0.011(3)
C7 0.063(5) 0.151(12) 0.026(4) -0.020(5) -0.005(3) 0.066(6)
C8 0.088(3) 0.088(3) 0.087(3) -0.0010(10) 0.0150(11) 0.0021(10)
C9 0.087(3) 0.087(3) 0.086(3) -0.0013(10) 0.0138(11) 0.0016(10)
C10 0.096(4) 0.097(4) 0.096(4) -0.0003(10) 0.0168(12) 0.0011(10)
C11 0.091(4) 0.090(4) 0.091(4) 0.0000(10) 0.0140(12) -0.0003(10)
C12 0.111(4) 0.110(4) 0.110(4) -0.0001(10) 0.0180(13) 0.0001(10)
C13 0.147(7) 0.147(7) 0.147(7) -0.0002(10) 0.0245(15) 0.0000(10)
C14 0.166(8) 0.165(8) 0.166(8) 0.0000(10) 0.0279(16) 0.0000(10)
C15 0.060(5) 0.098(9) 0.064(6) 0.040(5) 0.037(4) 0.027(5)
C16 0.090(3) 0.091(4) 0.091(3) 0.0011(10) 0.0160(12) 0.0002(10)
C17 0.116(5) 0.116(5) 0.115(5) 0.0003(10) 0.0209(13) 0.0005(10)
C18 0.068(3) 0.069(3) 0.068(3) 0.0020(10) 0.0121(11) -0.0006(10)
C19 0.022(3) 0.026(3) 0.022(3) -0.001(2) 0.005(2) -0.002(2)
C20 0.019(3) 0.030(3) 0.021(3) -0.004(2) 0.003(2) 0.000(2)
C21 0.021(3) 0.043(4) 0.019(3) -0.002(2) 0.004(2) 0.007(2)
C22 0.027(3) 0.031(4) 0.022(3) 0.002(2) 0.006(2) 0.003(2)
C23 0.027(3) 0.032(4) 0.018(3) -0.003(2) 0.006(2) -0.002(2)
C24 0.022(3) 0.028(3) 0.019(3) -0.005(2) 0.004(2) 0.000(2)
C25 0.023(3) 0.036(4) 0.020(3) -0.002(2) 0.007(2) -0.002(2)
C26 0.039(3) 0.039(4) 0.039(4) 0.001(3) 0.020(3) 0.002(3)
C27 0.033(3) 0.050(4) 0.018(3) 0.002(3) 0.003(2) -0.006(3)
C28 0.031(3) 0.060(5) 0.029(3) -0.016(3) 0.010(3) -0.015(3)
C29 0.032(3) 0.037(4) 0.020(3) 0.004(2) 0.010(2) 0.009(3)
C30 0.035(3) 0.064(6) 0.033(4) 0.015(3) 0.008(3) 0.017(3)
C31 0.041(4) 0.048(5) 0.031(3) 0.011(3) 0.014(3) 0.014(3)
C32 0.077(5) 0.035(4) 0.030(4) 0.007(3) 0.016(3) 0.008(4)
C33 0.021(3) 0.035(4) 0.025(3) -0.001(2) 0.005(2) -0.001(2)
C34 0.031(3) 0.029(4) 0.033(3) -0.004(2) 0.005(2) 0.008(3)
C35 0.025(3) 0.036(4) 0.044(4) 0.004(3) 0.014(3) 0.001(3)
C36 0.026(3) 0.049(4) 0.027(3) -0.004(3) -0.003(2) 0.001(3)
C37 0.055(4) 0.025(4) 0.046(4) 0.001(3) -0.016(3) -0.006(3)
C38 0.042(4) 0.038(4) 0.059(5) -0.013(3) -0.008(3) -0.004(3)
C39 0.047(4) 0.047(5) 0.036(4) -0.013(3) 0.000(3) -0.015(3)
C40 0.043(4) 0.031(4) 0.031(3) 0.003(3) -0.004(3) -0.003(3)
C41 0.035(3) 0.028(4) 0.032(3) -0.002(2) -0.006(2) -0.004(3)
C42 0.055(4) 0.027(4) 0.031(3) 0.001(3) -0.001(3) -0.009(3)
C43 0.048(5) 0.063(7) 0.091(7) -0.023(5) -0.002(4) -0.006(4)
C44 0.084(3) 0.085(3) 0.085(3) -0.0006(10) 0.0143(11) -0.0002(10)
C45 0.056(5) 0.067(7) 0.087(7) -0.014(5) 0.006(5) -0.022(5)
C46 0.090(3) 0.090(4) 0.090(3) -0.0005(10) 0.0162(12) -0.0004(10)
C47 0.046(4) 0.049(5) 0.029(4) 0.000(3) -0.012(3) -0.008(3)
C48 0.095(4) 0.095(4) 0.095(4) 0.0002(10) 0.0156(12) -0.0010(10)
C49 0.124(5) 0.124(5) 0.124(5) -0.0005(10) 0.0212(13) 0.0002(10)
C50 0.135(6) 0.135(6) 0.135(6) 0.0001(10) 0.0223(14) 0.0001(10)
C51 0.069(5) 0.048(5) 0.037(4) -0.009(3) 0.009(3) -0.014(4)
C52 0.098(7) 0.047(6) 0.051(5) -0.003(4) 0.026(5) -0.019(5)
C53 0.103(7) 0.041(5) 0.044(5) -0.007(4) 0.002(4) -0.019(5)
C54 0.079(6) 0.088(9) 0.056(5) -0.030(5) 0.022(5) -0.001(6)

loop_
_atom_type_symbol
_atom_type_description
_atom_type_scat_dispersion_real
_atom_type_scat_dispersion_imag
_atom_type_scat_source
C C 0.0033 0.0016 'International Tables Vol C Tables 4.2.6.8 and 6.1.1.4'
H H 0.0000 0.0000 'International Tables Vol C Tables 4.2.6.8 and 6.1.1.4'
S S 0.1246 0.1234 'International Tables Vol C Tables 4.2.6.8 and 6.1.1.4'
La La -0.2871 2.4523 'International Tables Vol C Tables 4.2.6.8 and 6.1.1.4'

loop_
_geom_angle_atom_site_label_1
_geom_angle_atom_site_label_2
_geom_angle_atom_site_label_3
_geom_angle
S1 La S3 123.32(6)
S1 La S2 121.73(6)
S3 La S2 113.59(6)
S1 La C8 72.6(2)
S3 La C8 94.8(3)
S2 La C8 92.2(2)
S1 La C37 153.95(16)
S3 La C37 36.07(13)
S2 La C37 83.41(14)
C8 La C37 116.6(3)
S1 La C1 35.66(12)
S3 La C1 87.80(13)
S2 La C1 153.34(13)
C8 La C1 69.3(2)
C37 La C1 121.63(18)
S1 La C34 82.22(13)
S3 La C34 130.95(13)
S2 La C34 69.20(12)
C8 La C34 134.1(3)
C37 La C34 102.96(19)
C1 La C34 109.51(17)
S1 La C52 94.94(16)
S3 La C52 65.44(17)
S2 La C52 120.27(17)
C8 La C52 146.3(3)
C37 La C52 63.6(2)
C1 La C52 82.3(2)
C34 La C52 71.8(2)
C1 S1 La 80.9(2)
C19 S2 La 85.59(18)
C37 S3 La 78.6(2)
C2 C1 C6 118.9(6)
C2 C1 S1 119.3(5)
C6 C1 S1 121.6(5)
C3 C2 C1 118.4(6)
C3 C2 C7 117.6(8)
C1 C2 C7 123.4(8)
C2 C3 C4 121.6(7)
C5 C4 C3 116.9(7)
C5 C4 C11 115.0(9)
C3 C4 C11 128.1(9)
C6 C5 C4 124.3(7)
C5 C6 C1 118.6(7)
C5 C6 C15 120.0(8)
C1 C6 C15 121.0(8)
C9 C7 C8 112.8(10)
C9 C7 C2 111.8(9)
C8 C7 C2 114.9(7)
C9 C7 C10 105.6(8)
C8 C7 C10 102.2(9)
C2 C7 C10 108.6(10)
C14 C11 C12 110.8(13)
C14 C11 C13 107.8(13)
C12 C11 C13 113.6(12)
C14 C11 C4 103.5(12)
C12 C11 C4 111.4(10)
C13 C11 C4 109.2(12)
C17 C15 C18 105.6(9)
C17 C15 C6 112.7(11)
C18 C15 C6 108.3(7)
C17 C15 C16 108.4(9)
C18 C15 C16 108.9(10)
C6 C15 C16 112.6(7)
C24 C19 C20 118.5(5)
C24 C19 S2 120.8(4)
C20 C19 S2 120.6(4)
C21 C20 C19 117.6(5)
C21 C20 C25 119.0(5)
C19 C20 C25 123.2(5)
C20 C21 C22 123.9(5)
C23 C22 C21 116.8(6)
C23 C22 C29 123.1(5)
C21 C22 C29 119.9(5)
C22 C23 C24 122.9(5)
C23 C24 C19 118.4(5)
C23 C24 C33 117.7(5)
C19 C24 C33 123.3(5)
C28 C25 C26 106.8(5)
C28 C25 C27 109.5(5)
C26 C25 C27 106.8(5)
C28 C25 C20 112.6(5)
C26 C25 C20 110.5(5)
C27 C25 C20 110.4(4)
C31 C29 C32 107.5(6)
C31 C29 C30 107.7(5)
C32 C29 C30 109.5(6)
C31 C29 C22 112.4(5)
C32 C29 C22 110.2(5)
C30 C29 C22 109.5(6)
C36 C33 C34 109.6(5)
C36 C33 C35 106.7(5)
C34 C33 C35 106.3(5)
C36 C33 C24 108.1(5)
C34 C33 C24 115.2(5)
C35 C33 C24 110.6(5)
C38 C37 C42 119.7(6)
C38 C37 S3 118.3(6)
C42 C37 S3 121.7(6)
C39 C38 C37 116.9(7)
C39 C38 C43 117.0(8)
C37 C38 C43 126.0(7)
C40 C39 C38 124.5(7)
C41 C40 C39 117.1(6)
C41 C40 C47 121.0(6)
C39 C40 C47 121.8(6)
C40 C41 C42 122.4(6)
C41 C42 C37 118.5(6)
C41 C42 C51 118.9(7)
C37 C42 C51 122.4(6)
C44 C43 C45 110.4(8)
C44 C43 C38 114.9(10)
C45 C43 C38 108.1(8)
C44 C43 C46 106.2(9)
C45 C43 C46 105.1(9)
C38 C43 C46 111.6(8)
C48 C47 C50 109.0(10)
C48 C47 C49 106.0(10)
C50 C47 C49 109.2(10)
C48 C47 C40 111.1(7)
C50 C47 C40 109.6(9)
C49 C47 C40 111.8(8)
C54 C51 C53 105.8(8)
C54 C51 C42 110.8(6)
C53 C51 C42 110.2(7)
C54 C51 C52 106.6(8)
C53 C51 C52 109.2(7)
C42 C51 C52 113.9(7)

loop_
_geom_bond_atom_site_label_1
_geom_bond_atom_site_label_2
_geom_bond_distance
La S1 2.741(2)
La S3 2.759(2)
La S2 2.7599(15)
La C8 2.969(12)
La C37 2.976(7)
La C1 3.026(6)
La C34 3.074(6)
La C52 3.321(10)
S1 C1 1.786(6)
S2 C19 1.782(6)
S3 C37 1.787(7)
C1 C2 1.410(9)
C1 C6 1.421(9)
C2 C3 1.395(11)
C2 C7 1.561(10)
C3 C4 1.402(13)
C4 C5 1.375(13)
C4 C11 1.581(15)
C5 C6 1.344(12)
C6 C15 1.569(11)
C7 C9 1.435(17)
C7 C8 1.555(13)
C7 C10 1.598(17)
C11 C14 1.51(2)
C11 C12 1.515(19)
C11 C13 1.52(2)
C15 C17 1.488(18)
C15 C18 1.537(14)
C15 C16 1.591(15)
C19 C24 1.422(8)
C19 C20 1.445(8)
C20 C21 1.383(9)
C20 C25 1.567(7)
C21 C22 1.392(8)
C22 C23 1.385(8)
C22 C29 1.535(8)
C23 C24 1.402(8)
C24 C33 1.570(8)
C25 C28 1.525(9)
C25 C26 1.541(9)
C25 C27 1.540(8)
C29 C31 1.531(8)
C29 C32 1.534(10)
C29 C30 1.540(9)
C33 C36 1.531(8)
C33 C34 1.532(8)
C33 C35 1.542(8)
C37 C38 1.422(12)
C37 C42 1.436(11)
C38 C39 1.394(10)
C38 C43 1.553(12)
C39 C40 1.392(10)
C40 C41 1.388(9)
C40 C47 1.536(8)
C41 C42 1.397(9)
C42 C51 1.545(10)
C43 C44 1.493(15)
C43 C45 1.560(13)
C43 C46 1.585(16)
C47 C48 1.446(14)
C47 C50 1.511(19)
C47 C49 1.519(17)
C51 C54 1.524(13)
C51 C53 1.529(11)
C51 C52 1.558(12)

loop_
_cod_related_entry_id
_cod_related_entry_database
_cod_related_entry_code
1 ChemSpider 30660036
